data_7160384
loop_
_publ_author_name
'Holovko-Kamoshenkova, Oksana'
'To&#x161;ner, Zden&#x11b;k'
'C&#xed;sa&#x159;ov&#xe1;, Ivana'
'Hrdina, Radim'

_publ_section_title
;
 C-H amination of enolizable and nonenolizable ketones.
;
_journal_issue 12
_journal_name_full 'Organic &amp; biomolecular chemistry'
_journal_page_first 2818
_journal_page_last 2822
_journal_paper_doi 10.1039/d5ob00009b
_journal_volume 23
_journal_year 2025
_chemical_compound_source 'synthesized by the authors'
_chemical_formula_moiety 'C16 H18 N2 O2'
_chemical_formula_sum 'C16 H18 N2 O2'
_chemical_formula_weight 270.32
_space_group_crystal_system triclinic
_space_group_IT_number 2
_space_group_name_Hall '-P 1'
_space_group_name_H-M_alt 'P -1'
_atom_sites_solution_hydrogens mixed
_atom_sites_solution_primary direct
_atom_sites_solution_secondary difmap
_audit_creation_method SHELXL-2019/3
_audit_update_record
;
2024-10-04 deposited with the CCDC.	2025-02-19 downloaded from the CCDC.
;
_cell_angle_alpha 83.5870(10)
_cell_angle_beta 81.2410(10)
_cell_angle_gamma 73.4370(10)
_cell_formula_units_Z 4
_cell_length_a 8.2209(3)
_cell_length_b 11.6407(4)
_cell_length_c 13.6236(5)
_cell_measurement_reflns_used 9927
_cell_measurement_temperature 120(2)
_cell_measurement_theta_max 68.2423
_cell_measurement_theta_min 3.2908
_cell_volume 1231.86(8)
_computing_cell_refinement 'SAINT V8.40B (Bruker AXS LLC, 2019)'
_computing_data_collection 'Bruker Instrument Service v8.5.1.2 Release'
_computing_data_reduction 'SAINT V8.40B (Bruker AXS LLC, 2019)'
_computing_structure_refinement 'SHELXL-2019/2 (Sheldrick, 2019)'
_computing_structure_solution 'SHELXT 2018/2 (Sheldrick, 2018)'
_diffrn_ambient_temperature 120(2)
_diffrn_measured_fraction_theta_full 0.986
_diffrn_measured_fraction_theta_max 0.985
_diffrn_measurement_device_type 'Bruker D8 VENTURE Kappa Duo PHOTONIII CMOS'
_diffrn_measurement_method '\f and \w scans'
_diffrn_radiation_monochromator 'Helios Cu  multilayer optic'
_diffrn_radiation_type CuK\a
_diffrn_radiation_wavelength 1.54178
_diffrn_reflns_av_R_equivalents 0.0269
_diffrn_reflns_av_unetI/netI 0.0303
_diffrn_reflns_Laue_measured_fraction_full 0.986
_diffrn_reflns_Laue_measured_fraction_max 0.985
_diffrn_reflns_limit_h_max 9
_diffrn_reflns_limit_h_min -9
_diffrn_reflns_limit_k_max 14
_diffrn_reflns_limit_k_min -14
_diffrn_reflns_limit_l_max 15
_diffrn_reflns_limit_l_min -16
_diffrn_reflns_number 15385
_diffrn_reflns_point_group_measured_fraction_full 0.986
_diffrn_reflns_point_group_measured_fraction_max 0.985
_diffrn_reflns_theta_full 67.679
_diffrn_reflns_theta_max 68.236
_diffrn_reflns_theta_min 3.291
_diffrn_source 'I\mS  micro-focus sealed tube'
_exptl_absorpt_coefficient_mu 0.781
_exptl_absorpt_correction_T_max 0.93
_exptl_absorpt_correction_T_min 0.78
_exptl_absorpt_correction_type multi-scan
_exptl_absorpt_process_details
;
Krause, L., Herbst-Irmer, R., Sheldrick, G. M., Stalke, D. (2015).
"Comparison of silver and molybdenum microfocus X-ray sources for
single-crystal structure determination"
J. Appl. Cryst. 48, 3-10.
doi:10.1107/S1600576714022985
;
_exptl_crystal_colour colourless
_exptl_crystal_density_diffrn 1.458
_exptl_crystal_description plate
_exptl_crystal_F_000 576
_exptl_crystal_size_max 0.415
_exptl_crystal_size_mid 0.205
_exptl_crystal_size_min 0.102
_refine_diff_density_max 0.311
_refine_diff_density_min -0.202
_refine_diff_density_rms 0.042
_refine_ls_extinction_method none
_refine_ls_goodness_of_fit_ref 1.032
_refine_ls_hydrogen_treatment constr
_refine_ls_matrix_type full
_refine_ls_number_parameters 361
_refine_ls_number_reflns 4444
_refine_ls_number_restraints 0
_refine_ls_restrained_S_all 1.032
_refine_ls_R_factor_all 0.0370
_refine_ls_R_factor_gt 0.0351
_refine_ls_shift/su_max 0.001
_refine_ls_shift/su_mean 0.000
_refine_ls_structure_factor_coef Fsqd
_refine_ls_weighting_details 'w=1/[\s^2^(Fo^2^)+(0.0481P)^2^+0.5741P] where P=(Fo^2^+2Fc^2^)/3'
_refine_ls_weighting_scheme calc
_refine_ls_wR_factor_gt 0.0972
_refine_ls_wR_factor_ref 0.0988
_reflns_Friedel_coverage 0.000
_reflns_number_gt 4176
_reflns_number_total 4444
_reflns_threshold_expression 'I > 2\s(I)'
_cod_data_source_file d5ob00009b2.cif
_cod_data_source_block cu_og_d1_hrdina
_cod_depositor_comments 'Adding full bibliography for 7160384--7160386.cif.'
_cod_database_code 7160384
_shelx_shelxl_version_number 2019/3
_shelx_space_group_comment
;
The symmetry employed for this shelxl refinement is uniquely defined
by the following loop, which should always be used as a source of
symmetry information in preference to the above space-group names.
They are only intended as comments.
;
_shelx_estimated_absorpt_t_min 0.738
_shelx_estimated_absorpt_t_max 0.925

loop_
_space_group_symop_operation_xyz
'x, y, z'
'-x, -y, -z'

loop_
_atom_site_label
_atom_site_type_symbol
_atom_site_fract_x
_atom_site_fract_y
_atom_site_fract_z
_atom_site_U_iso_or_equiv
_atom_site_adp_type
_atom_site_occupancy
_atom_site_site_symmetry_order
_atom_site_calc_flag
_atom_site_refinement_flags_posn
_atom_site_refinement_flags_adp
_atom_site_refinement_flags_occupancy
_atom_site_disorder_assembly
_atom_site_disorder_group
O1A O 0.88783(11) 0.94049(7) 0.57155(6) 0.0163(2) Uani 1 1 d . . . . .
O2A O 0.67173(11) 1.06765(8) 0.49683(7) 0.0202(2) Uani 1 1 d . . . . .
N1A N 1.12792(15) 0.74735(11) 0.40787(8) 0.0262(3) Uani 1 1 d . . . . .
N2A N 0.69450(13) 0.86314(9) 0.52322(7) 0.0149(2) Uani 1 1 d . . . . .
H2A H 0.577884 0.873994 0.514034 0.018 Uiso 1 1 d R U . . .
C1A C 0.68466(15) 0.79889(10) 0.70194(9) 0.0139(2) Uani 1 1 d . . . . .
H1A H 0.653661 0.887297 0.709326 0.017 Uiso 1 1 calc R U . . .
C2A C 0.78237(15) 0.77307(11) 0.59666(8) 0.0134(2) Uani 1 1 d . . . . .
C3A C 0.94966(15) 0.81057(11) 0.58108(9) 0.0150(3) Uani 1 1 d . . . . .
C4A C 1.06031(15) 0.75340(11) 0.66361(9) 0.0167(3) Uani 1 1 d . . . . .
H4A H 1.166245 0.781387 0.654653 0.020 Uiso 1 1 calc R U . . .
C5A C 1.10575(16) 0.61644(11) 0.65242(9) 0.0183(3) Uani 1 1 d . . . . .
H5AA H 1.172393 0.597960 0.586450 0.022 Uiso 1 1 calc R U . . .
H5AB H 1.177540 0.572657 0.704167 0.022 Uiso 1 1 calc R U . . .
C6A C 0.94229(15) 0.57417(11) 0.66272(9) 0.0165(3) Uani 1 1 d . . . . .
H6A H 0.976079 0.485700 0.655189 0.020 Uiso 1 1 calc R U . . .
C7A C 0.82219(16) 0.63840(11) 0.58294(9) 0.0158(3) Uani 1 1 d . . . . .
H7A H 0.883309 0.620888 0.514702 0.019 Uiso 1 1 calc R U . . .
C8A C 0.65891(17) 0.59635(11) 0.59924(10) 0.0195(3) Uani 1 1 d . . . . .
H8AA H 0.688741 0.508950 0.591507 0.023 Uiso 1 1 calc R U . . .
H8AB H 0.583373 0.638298 0.548715 0.023 Uiso 1 1 calc R U . . .
C9A C 0.56482(16) 0.62314(11) 0.70382(10) 0.0189(3) Uani 1 1 d . . . . .
H9A H 0.457711 0.596476 0.713857 0.023 Uiso 1 1 calc R U . . .
C10A C 0.68121(16) 0.55649(11) 0.78198(10) 0.0197(3) Uani 1 1 d . . . . .
H10A H 0.620083 0.572720 0.849577 0.024 Uiso 1 1 calc R U . . .
H10B H 0.711128 0.468851 0.775348 0.024 Uiso 1 1 calc R U . . .
C11A C 0.84446(16) 0.59796(11) 0.76776(9) 0.0161(3) Uani 1 1 d . . . . .
H11A H 0.919682 0.553168 0.818601 0.019 Uiso 1 1 calc R U . . .
C12A C 0.80053(16) 0.73359(11) 0.78045(9) 0.0157(3) Uani 1 1 d . . . . .
H12A H 0.737246 0.750522 0.848309 0.019 Uiso 1 1 calc R U . . .
C13A C 0.95970(16) 0.78016(11) 0.76659(9) 0.0175(3) Uani 1 1 d . . . . .
H13C H 0.924925 0.867896 0.773428 0.021 Uiso 1 1 calc R U . . .
H13D H 1.033224 0.740979 0.818777 0.021 Uiso 1 1 calc R U . . .
C14A C 0.52005(15) 0.75865(11) 0.71441(9) 0.0169(3) Uani 1 1 d . . . . .
H14C H 0.455373 0.777582 0.780782 0.020 Uiso 1 1 calc R U . . .
H14D H 0.447061 0.802432 0.663208 0.020 Uiso 1 1 calc R U . . .
C15A C 1.04979(16) 0.77568(11) 0.48237(9) 0.0183(3) Uani 1 1 d . . . . .
C16A C 0.74096(15) 0.96586(11) 0.52677(8) 0.0156(3) Uani 1 1 d . . . . .
O1B O 0.38411(11) 0.43140(8) 0.86772(6) 0.0172(2) Uani 1 1 d . . . . .
O2B O 0.16847(11) 0.56109(8) 0.95524(7) 0.0218(2) Uani 1 1 d . . . . .
N1B N 0.62731(15) 0.23549(11) 1.02103(9) 0.0252(3) Uani 1 1 d . . . . .
N2B N 0.18899(13) 0.35643(9) 0.96733(7) 0.0155(2) Uani 1 1 d . . . . .
H2B H 0.079831 0.364596 0.995302 0.019 Uiso 1 1 d R U . . .
C1B C 0.17417(15) 0.29345(11) 0.80324(9) 0.0145(3) Uani 1 1 d . . . . .
H1B H 0.144961 0.381853 0.784701 0.017 Uiso 1 1 calc R U . . .
C2B C 0.27372(15) 0.26617(11) 0.89487(9) 0.0136(3) Uani 1 1 d . . . . .
C3B C 0.44237(15) 0.30143(11) 0.87142(9) 0.0149(3) Uani 1 1 d . . . . .
C4B C 0.54958(15) 0.24366(11) 0.77900(9) 0.0167(3) Uani 1 1 d . . . . .
H4B H 0.656596 0.270248 0.762405 0.020 Uiso 1 1 calc R U . . .
C5B C 0.59266(15) 0.10714(11) 0.80779(9) 0.0173(3) Uani 1 1 d . . . . .
H5BA H 0.662912 0.063066 0.750941 0.021 Uiso 1 1 calc R U . . .
H5BB H 0.660300 0.087853 0.864614 0.021 Uiso 1 1 calc R U . . .
C6B C 0.42787(15) 0.06636(11) 0.83654(9) 0.0159(3) Uani 1 1 d . . . . .
H6B H 0.460198 -0.022133 0.854696 0.019 Uiso 1 1 calc R U . . .
C7B C 0.31072(15) 0.13156(11) 0.92658(9) 0.0151(3) Uani 1 1 d . . . . .
H7B H 0.373234 0.112972 0.986403 0.018 Uiso 1 1 calc R U . . .
C8B C 0.14568(16) 0.09171(11) 0.94975(9) 0.0185(3) Uani 1 1 d . . . . .
H8BA H 0.173691 0.004342 0.968738 0.022 Uiso 1 1 calc R U . . .
H8BB H 0.072033 0.134309 1.006396 0.022 Uiso 1 1 calc R U . . .
C9B C 0.05011(16) 0.11988(11) 0.85803(10) 0.0185(3) Uani 1 1 d . . . . .
H9B H -0.058179 0.094764 0.873587 0.022 Uiso 1 1 calc R U . . .
C10B C 0.16341(16) 0.05183(11) 0.77087(10) 0.0195(3) Uani 1 1 d . . . . .
H10C H 0.191915 -0.035701 0.789136 0.023 Uiso 1 1 calc R U . . .
H10D H 0.100831 0.068419 0.711985 0.023 Uiso 1 1 calc R U . . .
C11B C 0.32840(16) 0.09164(11) 0.74552(9) 0.0166(3) Uani 1 1 d . . . . .
H11B H 0.401720 0.046500 0.689036 0.020 Uiso 1 1 calc R U . . .
C12B C 0.28663(16) 0.22740(11) 0.71541(9) 0.0161(3) Uani 1 1 d . . . . .
H12B H 0.221916 0.245426 0.656499 0.019 Uiso 1 1 calc R U . . .
C13B C 0.44755(16) 0.27187(12) 0.69000(9) 0.0184(3) Uani 1 1 d . . . . .
H13A H 0.519396 0.232123 0.631552 0.022 Uiso 1 1 calc R U . . .
H13B H 0.414568 0.359634 0.672812 0.022 Uiso 1 1 calc R U . . .
C14B C 0.00785(15) 0.25540(11) 0.82982(9) 0.0172(3) Uani 1 1 d . . . . .
H14A H -0.063260 0.299640 0.886357 0.021 Uiso 1 1 calc R U . . .
H14B H -0.057956 0.275227 0.772188 0.021 Uiso 1 1 calc R U . . .
C15B C 0.54490(15) 0.26502(11) 0.95730(9) 0.0174(3) Uani 1 1 d . . . . .
C16B C 0.23643(15) 0.45898(11) 0.93420(9) 0.0163(3) Uani 1 1 d . . . . .

loop_
_atom_site_aniso_label
_atom_site_aniso_U_11
_atom_site_aniso_U_22
_atom_site_aniso_U_33
_atom_site_aniso_U_23
_atom_site_aniso_U_13
_atom_site_aniso_U_12
O1A 0.0157(4) 0.0153(4) 0.0179(4) 0.0021(3) -0.0041(3) -0.0046(3)
O2A 0.0203(5) 0.0171(5) 0.0222(5) 0.0043(4) -0.0055(4) -0.0041(4)
N1A 0.0206(6) 0.0357(7) 0.0204(6) -0.0019(5) 0.0011(5) -0.0064(5)
N2A 0.0147(5) 0.0163(5) 0.0137(5) 0.0016(4) -0.0044(4) -0.0036(4)
C1A 0.0144(6) 0.0130(6) 0.0132(6) -0.0009(4) -0.0011(4) -0.0023(4)
C2A 0.0127(6) 0.0146(6) 0.0127(6) 0.0002(4) -0.0036(4) -0.0029(4)
C3A 0.0149(6) 0.0151(6) 0.0145(6) 0.0001(4) -0.0018(5) -0.0035(5)
C4A 0.0134(6) 0.0189(6) 0.0185(6) 0.0016(5) -0.0047(5) -0.0053(5)
C5A 0.0145(6) 0.0190(6) 0.0192(6) 0.0007(5) -0.0029(5) -0.0013(5)
C6A 0.0155(6) 0.0136(6) 0.0189(6) -0.0011(5) -0.0029(5) -0.0010(5)
C7A 0.0174(6) 0.0151(6) 0.0144(6) -0.0029(4) -0.0024(5) -0.0026(5)
C8A 0.0217(7) 0.0166(6) 0.0230(6) -0.0019(5) -0.0076(5) -0.0068(5)
C9A 0.0149(6) 0.0186(6) 0.0245(7) 0.0026(5) -0.0040(5) -0.0075(5)
C10A 0.0193(6) 0.0170(6) 0.0220(6) 0.0039(5) -0.0028(5) -0.0056(5)
C11A 0.0168(6) 0.0152(6) 0.0157(6) 0.0028(4) -0.0046(5) -0.0035(5)
C12A 0.0177(6) 0.0171(6) 0.0118(5) -0.0002(4) -0.0022(4) -0.0043(5)
C13A 0.0199(6) 0.0185(6) 0.0156(6) 0.0000(5) -0.0070(5) -0.0057(5)
C14A 0.0132(6) 0.0179(6) 0.0181(6) 0.0015(5) -0.0013(5) -0.0033(5)
C15A 0.0144(6) 0.0202(6) 0.0193(6) 0.0024(5) -0.0034(5) -0.0042(5)
C16A 0.0149(6) 0.0195(6) 0.0114(5) 0.0000(4) -0.0002(4) -0.0043(5)
O1B 0.0165(4) 0.0146(4) 0.0200(4) -0.0030(3) 0.0018(3) -0.0048(3)
O2B 0.0202(5) 0.0174(5) 0.0273(5) -0.0073(4) 0.0003(4) -0.0042(4)
N1B 0.0227(6) 0.0288(6) 0.0250(6) -0.0042(5) -0.0068(5) -0.0059(5)
N2B 0.0147(5) 0.0168(5) 0.0144(5) -0.0033(4) 0.0016(4) -0.0043(4)
C1B 0.0151(6) 0.0134(6) 0.0141(6) -0.0004(4) -0.0027(5) -0.0023(5)
C2B 0.0128(6) 0.0146(6) 0.0127(5) -0.0018(4) -0.0002(4) -0.0029(5)
C3B 0.0146(6) 0.0139(6) 0.0161(6) -0.0020(4) -0.0014(5) -0.0035(5)
C4B 0.0134(6) 0.0188(6) 0.0181(6) -0.0042(5) 0.0023(5) -0.0057(5)
C5B 0.0128(6) 0.0179(6) 0.0205(6) -0.0055(5) -0.0015(5) -0.0017(5)
C6B 0.0142(6) 0.0140(6) 0.0189(6) -0.0023(5) -0.0029(5) -0.0022(5)
C7B 0.0152(6) 0.0152(6) 0.0145(6) 0.0005(5) -0.0028(4) -0.0038(5)
C8B 0.0186(6) 0.0178(6) 0.0194(6) 0.0019(5) -0.0008(5) -0.0073(5)
C9B 0.0143(6) 0.0195(6) 0.0232(6) -0.0022(5) -0.0017(5) -0.0072(5)
C10B 0.0184(6) 0.0183(6) 0.0236(6) -0.0039(5) -0.0057(5) -0.0051(5)
C11B 0.0162(6) 0.0166(6) 0.0168(6) -0.0052(5) -0.0022(5) -0.0026(5)
C12B 0.0170(6) 0.0181(6) 0.0131(6) -0.0021(5) -0.0027(4) -0.0036(5)
C13B 0.0208(6) 0.0196(6) 0.0138(6) -0.0021(5) 0.0021(5) -0.0060(5)
C14B 0.0131(6) 0.0194(6) 0.0184(6) -0.0024(5) -0.0035(5) -0.0022(5)
C15B 0.0144(6) 0.0175(6) 0.0207(6) -0.0050(5) 0.0008(5) -0.0051(5)
C16B 0.0154(6) 0.0188(6) 0.0145(6) -0.0027(5) -0.0030(4) -0.0035(5)

loop_
_atom_type_symbol
_atom_type_description
_atom_type_scat_dispersion_real
_atom_type_scat_dispersion_imag
_atom_type_scat_source
C C 0.0181 0.0091 'International Tables Vol C Tables 4.2.6.8 and 6.1.1.4'
H H 0.0000 0.0000 'International Tables Vol C Tables 4.2.6.8 and 6.1.1.4'
N N 0.0311 0.0180 'International Tables Vol C Tables 4.2.6.8 and 6.1.1.4'
O O 0.0492 0.0322 'International Tables Vol C Tables 4.2.6.8 and 6.1.1.4'

loop_
_geom_angle_atom_site_label_1
_geom_angle_atom_site_label_2
_geom_angle_atom_site_label_3
_geom_angle
_geom_angle_site_symmetry_1
_geom_angle_site_symmetry_3
_geom_angle_publ_flag
C16A O1A C3A 105.69(9) . . ?
C16A N2A C2A 107.55(9) . . ?
C16A N2A H2A 115.7 . . ?
C2A N2A H2A 123.0 . . ?
C12A C1A C14A 111.25(10) . . ?
C12A C1A C2A 109.38(9) . . ?
C14A C1A C2A 109.55(10) . . ?
C12A C1A H1A 108.9 . . ?
C14A C1A H1A 108.9 . . ?
C2A C1A H1A 108.9 . . ?
N2A C2A C7A 120.50(10) . . ?
N2A C2A C3A 96.64(9) . . ?
C7A C2A C3A 109.58(9) . . ?
N2A C2A C1A 108.96(9) . . ?
C7A C2A C1A 109.11(9) . . ?
C3A C2A C1A 111.46(9) . . ?
O1A C3A C15A 105.43(9) . . ?
O1A C3A C4A 117.78(10) . . ?
C15A C3A C4A 109.15(10) . . ?
O1A C3A C2A 102.07(9) . . ?
C15A C3A C2A 110.85(10) . . ?
C4A C3A C2A 111.25(9) . . ?
C3A C4A C13A 111.11(10) . . ?
C3A C4A C5A 104.66(10) . . ?
C13A C4A C5A 108.84(10) . . ?
C3A C4A H4A 110.7 . . ?
C13A C4A H4A 110.7 . . ?
C5A C4A H4A 110.7 . . ?
C6A C5A C4A 110.66(10) . . ?
C6A C5A H5AA 109.5 . . ?
C4A C5A H5AA 109.5 . . ?
C6A C5A H5AB 109.5 . . ?
C4A C5A H5AB 109.5 . . ?
H5AA C5A H5AB 108.1 . . ?
C5A C6A C11A 108.84(10) . . ?
C5A C6A C7A 112.77(10) . . ?
C11A C6A C7A 109.37(9) . . ?
C5A C6A H6A 108.6 . . ?
C11A C6A H6A 108.6 . . ?
C7A C6A H6A 108.6 . . ?
C8A C7A C2A 111.48(10) . . ?
C8A C7A C6A 110.44(10) . . ?
C2A C7A C6A 105.31(9) . . ?
C8A C7A H7A 109.8 . . ?
C2A C7A H7A 109.8 . . ?
C6A C7A H7A 109.8 . . ?
C7A C8A C9A 109.97(10) . . ?
C7A C8A H8AA 109.7 . . ?
C9A C8A H8AA 109.7 . . ?
C7A C8A H8AB 109.7 . . ?
C9A C8A H8AB 109.7 . . ?
H8AA C8A H8AB 108.2 . . ?
C14A C9A C8A 108.89(10) . . ?
C14A C9A C10A 109.23(10) . . ?
C8A C9A C10A 109.54(10) . . ?
C14A C9A H9A 109.7 . . ?
C8A C9A H9A 109.7 . . ?
C10A C9A H9A 109.7 . . ?
C11A C10A C9A 109.97(10) . . ?
C11A C10A H10A 109.7 . . ?
C9A C10A H10A 109.7 . . ?
C11A C10A H10B 109.7 . . ?
C9A C10A H10B 109.7 . . ?
H10A C10A H10B 108.2 . . ?
C10A C11A C12A 110.36(10) . . ?
C10A C11A C6A 110.84(10) . . ?
C12A C11A C6A 108.21(10) . . ?
C10A C11A H11A 109.1 . . ?
C12A C11A H11A 109.1 . . ?
C6A C11A H11A 109.1 . . ?
C1A C12A C13A 108.97(10) . . ?
C1A C12A C11A 107.58(10) . . ?
C13A C12A C11A 112.58(10) . . ?
C1A C12A H12A 109.2 . . ?
C13A C12A H12A 109.2 . . ?
C11A C12A H12A 109.2 . . ?
C4A C13A C12A 110.14(10) . . ?
C4A C13A H13C 109.6 . . ?
C12A C13A H13C 109.6 . . ?
C4A C13A H13D 109.6 . . ?
C12A C13A H13D 109.6 . . ?
H13C C13A H13D 108.1 . . ?
C9A C14A C1A 109.70(10) . . ?
C9A C14A H14C 109.7 . . ?
C1A C14A H14C 109.7 . . ?
C9A C14A H14D 109.7 . . ?
C1A C14A H14D 109.7 . . ?
H14C C14A H14D 108.2 . . ?
N1A C15A C3A 178.82(14) . . ?
O2A C16A N2A 128.92(11) . . ?
O2A C16A O1A 121.11(11) . . ?
N2A C16A O1A 109.97(10) . . ?
C16B O1B C3B 105.93(9) . . ?
C16B N2B C2B 107.38(9) . . ?
C16B N2B H2B 117.6 . . ?
C2B N2B H2B 121.4 . . ?
C12B C1B C14B 111.11(10) . . ?
C12B C1B C2B 109.56(9) . . ?
C14B C1B C2B 109.53(9) . . ?
C12B C1B H1B 108.9 . . ?
C14B C1B H1B 108.9 . . ?
C2B C1B H1B 108.9 . . ?
N2B C2B C7B 120.67(10) . . ?
N2B C2B C3B 96.76(9) . . ?
C7B C2B C3B 109.65(9) . . ?
N2B C2B C1B 108.89(9) . . ?
C7B C2B C1B 108.91(10) . . ?
C3B C2B C1B 111.41(9) . . ?
O1B C3B C15B 105.34(9) . . ?
O1B C3B C4B 117.72(10) . . ?
C15B C3B C4B 109.05(10) . . ?
O1B C3B C2B 102.25(9) . . ?
C15B C3B C2B 111.09(10) . . ?
C4B C3B C2B 111.12(10) . . ?
C3B C4B C13B 111.41(10) . . ?
C3B C4B C5B 104.71(9) . . ?
C13B C4B C5B 108.92(10) . . ?
C3B C4B H4B 110.5 . . ?
C13B C4B H4B 110.5 . . ?
C5B C4B H4B 110.5 . . ?
C6B C5B C4B 110.75(9) . . ?
C6B C5B H5BA 109.5 . . ?
C4B C5B H5BA 109.5 . . ?
C6B C5B H5BB 109.5 . . ?
C4B C5B H5BB 109.5 . . ?
H5BA C5B H5BB 108.1 . . ?
C5B C6B C11B 108.75(10) . . ?
C5B C6B C7B 112.46(10) . . ?
C11B C6B C7B 109.47(9) . . ?
C5B C6B H6B 108.7 . . ?
C11B C6B H6B 108.7 . . ?
C7B C6B H6B 108.7 . . ?
C8B C7B C2B 111.56(10) . . ?
C8B C7B C6B 110.51(10) . . ?
C2B C7B C6B 105.52(9) . . ?
C8B C7B H7B 109.7 . . ?
C2B C7B H7B 109.7 . . ?
C6B C7B H7B 109.7 . . ?
C9B C8B C7B 109.74(10) . . ?
C9B C8B H8BA 109.7 . . ?
C7B C8B H8BA 109.7 . . ?
C9B C8B H8BB 109.7 . . ?
C7B C8B H8BB 109.7 . . ?
H8BA C8B H8BB 108.2 . . ?
C8B C9B C14B 108.95(10) . . ?
C8B C9B C10B 109.59(10) . . ?
C14B C9B C10B 109.52(10) . . ?
C8B C9B H9B 109.6 . . ?
C14B C9B H9B 109.6 . . ?
C10B C9B H9B 109.6 . . ?
C11B C10B C9B 109.81(10) . . ?
C11B C10B H10C 109.7 . . ?
C9B C10B H10C 109.7 . . ?
C11B C10B H10D 109.7 . . ?
C9B C10B H10D 109.7 . . ?
H10C C10B H10D 108.2 . . ?
C10B C11B C12B 110.43(10) . . ?
C10B C11B C6B 110.44(10) . . ?
C12B C11B C6B 108.16(10) . . ?
C10B C11B H11B 109.3 . . ?
C12B C11B H11B 109.3 . . ?
C6B C11B H11B 109.3 . . ?
C1B C12B C13B 108.82(10) . . ?
C1B C12B C11B 107.82(10) . . ?
C13B C12B C11B 112.46(10) . . ?
C1B C12B H12B 109.2 . . ?
C13B C12B H12B 109.2 . . ?
C11B C12B H12B 109.2 . . ?
C4B C13B C12B 109.99(10) . . ?
C4B C13B H13A 109.7 . . ?
C12B C13B H13A 109.7 . . ?
C4B C13B H13B 109.7 . . ?
C12B C13B H13B 109.7 . . ?
H13A C13B H13B 108.2 . . ?
C9B C14B C1B 109.63(9) . . ?
C9B C14B H14A 109.7 . . ?
C1B C14B H14A 109.7 . . ?
C9B C14B H14B 109.7 . . ?
C1B C14B H14B 109.7 . . ?
H14A C14B H14B 108.2 . . ?
N1B C15B C3B 177.97(13) . . ?
O2B C16B N2B 129.37(11) . . ?
O2B C16B O1B 120.99(11) . . ?
N2B C16B O1B 109.64(10) . . ?

loop_
_geom_bond_atom_site_label_1
_geom_bond_atom_site_label_2
_geom_bond_distance
_geom_bond_site_symmetry_2
_geom_bond_publ_flag
O1A C16A 1.3777(15) . ?
O1A C3A 1.4492(14) . ?
O2A C16A 1.2135(15) . ?
N1A C15A 1.1431(17) . ?
N2A C16A 1.3627(16) . ?
N2A C2A 1.4752(15) . ?
N2A H2A 0.9564 . ?
C1A C12A 1.5313(16) . ?
C1A C14A 1.5340(16) . ?
C1A C2A 1.5493(16) . ?
C1A H1A 1.0000 . ?
C2A C7A 1.5342(16) . ?
C2A C3A 1.5362(16) . ?
C3A C15A 1.4985(17) . ?
C3A C4A 1.5276(16) . ?
C4A C13A 1.5320(17) . ?
C4A C5A 1.5499(17) . ?
C4A H4A 1.0000 . ?
C5A C6A 1.5401(17) . ?
C5A H5AA 0.9900 . ?
C5A H5AB 0.9900 . ?
C6A C11A 1.5435(17) . ?
C6A C7A 1.5618(16) . ?
C6A H6A 1.0000 . ?
C7A C8A 1.5332(17) . ?
C7A H7A 1.0000 . ?
C8A C9A 1.5335(18) . ?
C8A H8AA 0.9900 . ?
C8A H8AB 0.9900 . ?
C9A C14A 1.5324(17) . ?
C9A C10A 1.5342(17) . ?
C9A H9A 1.0000 . ?
C10A C11A 1.5301(17) . ?
C10A H10A 0.9900 . ?
C10A H10B 0.9900 . ?
C11A C12A 1.5394(17) . ?
C11A H11A 1.0000 . ?
C12A C13A 1.5323(17) . ?
C12A H12A 1.0000 . ?
C13A H13C 0.9900 . ?
C13A H13D 0.9900 . ?
C14A H14C 0.9900 . ?
C14A H14D 0.9900 . ?
O1B C16B 1.3802(15) . ?
O1B C3B 1.4485(14) . ?
O2B C16B 1.2066(16) . ?
N1B C15B 1.1449(17) . ?
N2B C16B 1.3683(16) . ?
N2B C2B 1.4726(15) . ?
N2B H2B 0.9027 . ?
C1B C12B 1.5300(16) . ?
C1B C14B 1.5347(16) . ?
C1B C2B 1.5503(16) . ?
C1B H1B 1.0000 . ?
C2B C7B 1.5335(16) . ?
C2B C3B 1.5339(16) . ?
C3B C15B 1.4982(17) . ?
C3B C4B 1.5256(16) . ?
C4B C13B 1.5315(17) . ?
C4B C5B 1.5450(17) . ?
C4B H4B 1.0000 . ?
C5B C6B 1.5419(16) . ?
C5B H5BA 0.9900 . ?
C5B H5BB 0.9900 . ?
C6B C11B 1.5437(16) . ?
C6B C7B 1.5619(16) . ?
C6B H6B 1.0000 . ?
C7B C8B 1.5334(16) . ?
C7B H7B 1.0000 . ?
C8B C9B 1.5319(17) . ?
C8B H8BA 0.9900 . ?
C8B H8BB 0.9900 . ?
C9B C14B 1.5329(17) . ?
C9B C10B 1.5354(17) . ?
C9B H9B 1.0000 . ?
C10B C11B 1.5342(17) . ?
C10B H10C 0.9900 . ?
C10B H10D 0.9900 . ?
C11B C12B 1.5402(16) . ?
C11B H11B 1.0000 . ?
C12B C13B 1.5326(17) . ?
C12B H12B 1.0000 . ?
C13B H13A 0.9900 . ?
C13B H13B 0.9900 . ?
C14B H14A 0.9900 . ?
C14B H14B 0.9900 . ?

loop_
_geom_hbond_atom_site_label_D
_geom_hbond_atom_site_label_H
_geom_hbond_atom_site_label_A
_geom_hbond_distance_DH
_geom_hbond_distance_HA
_geom_hbond_distance_DA
_geom_hbond_angle_DHA
_geom_hbond_site_symmetry_A
_geom_hbond_publ_flag
N2A H2A O2A 0.96 1.99 2.9337(13) 167.6 2_676 yes
N2B H2B O2B 0.90 2.02 2.8885(13) 161.5 2_567 yes
